data_4030474
loop_
_publ_author_name
'Clark, M.'
'Kellen-Yuen, C. J.'
'Robinson, K. D.'
'Zhang, H.'
'Yang, Z.-Y.'
'Madappat, K. V.'
'Fuller, J. W.'
'Atwood, J. L.'
'Thrasher, J. S.'

_publ_section_title
;
 "Naked" SF5- anion: The crystal and molecular structure of
 [Cs+.(18-crown-6)2][SF5-]
;
_journal_name_full 'European Journal of Solid State and Inorganic Chemistry'
_journal_page_first 809
_journal_page_last 833
_journal_volume 29
_journal_year 1992
_chemical_formula_sum 'C24 H48 Cs F5 O12 S'
_chemical_formula_weight 788.57
_space_group_IT_number 85
_symmetry_cell_setting tetragonal
_symmetry_Int_Tables_number 85
_symmetry_space_group_name_Hall '-P 4a'
_symmetry_space_group_name_H-M 'P 4/n :2'
_cell_angle_alpha 90
_cell_angle_beta 90
_cell_angle_gamma 90
_cell_formula_units_Z 4
_cell_length_a 13.503(3)
_cell_length_b 13.503(3)
_cell_length_c 19.471(5)
_cell_volume 3550.2(14)
_diffrn_ambient_temperature 293
_diffrn_radiation_probe x-ray
_diffrn_radiation_type MoK\a
_diffrn_radiation_wavelength 0.71069
_exptl_absorpt_coefficient_mu 1.168
_exptl_crystal_density_diffrn 1.48
_exptl_crystal_F_000 1616
_refine_ls_number_parameters 204
_refine_ls_number_reflns 858
_refine_ls_R_factor_gt 0.028
_refine_ls_wR_factor_gt 0.032
_cod_data_source_file EJSSIC-1992-29-809-833.cif
_cod_data_source_block naked-SF5
_cod_original_cell_volume 3550.2(18)
_cod_original_sg_symbol_H-M 'P 4/n'
_cod_database_code 4030474

loop_
_symmetry_equiv_pos_site_id
_symmetry_equiv_pos_as_xyz
1 x,y,z
2 1/2-y,x,z
3 1/2-x,1/2-y,z
4 y,1/2-x,z
5 -x,-y,-z
6 1/2+y,-x,-z
7 1/2+x,1/2+y,-z
8 -y,1/2+x,-z

loop_
_atom_site_aniso_label
_atom_site_aniso_U_11
_atom_site_aniso_U_22
_atom_site_aniso_U_33
_atom_site_aniso_U_23
_atom_site_aniso_U_13
_atom_site_aniso_U_12
Cs 0.0620(10) 0.0421(9) 0.0614(5) 0.0000 0.0000 0.0007(7)
O1 0.064(6) 0.057(6) 0.130(10) 0.000(6) 0.001(6) -0.008(5)
O2 0.098(9) 0.081(8) 0.105(7) 0.021(7) -0.004(7) -0.006(7)
O3 0.083(8) 0.104(9) 0.090(8) -0.026(7) 0.016(7) 0.002(6)
O4 0.057(6) 0.082(7) 0.160(10) 0.015(7) 0.002(8) 0.009(5)
O5 0.076(8) 0.086(9) 0.121(8) 0.015(8) -0.039(7) -0.003(7)
O6 0.095(8) 0.086(8) 0.073(6) -0.020(6) 0.010(6) -0.019(6)
C1 0.070(10) 0.050(10) 0.18(2) 0.020(10) -0.030(10) -0.011(8)
C2 0.080(10) 0.070(10) 0.15(2) 0.050(10) -0.020(10) 0.000(10)
C3 0.11(2) 0.13(2) 0.090(10) 0.030(10) 0.020(10) -0.030(10)
C4 0.090(10) 0.20(3) 0.060(10) -1.020(10) 0.000(10) 0.00(2)
C5 0.080(10) 0.11(2) 0.12(2) -0.040(10) 0.000(10) 0.020(10)
C6 0.060(10) 0.070(10) 0.18(2) -0.020(10) 0.040(10) 0.001(9)
C7 0.060(10) 0.100(10) 0.21(2) 0.050(10) -0.010(10) 0.030(10)
C8 0.100(10) 0.080(10) 0.19(2) 0.030(10) -0.010(10) 0.020(10)
C9 0.080(10) 0.11(2) 0.090(10) 0.030(10) -0.040(10) -0.030(10)
C10 0.13(2) 0.090(10) 0.050(10) 0.015(9) -0.020(10) -0.040(10)
C11 0.110(10) 0.12(2) 0.11(2) -0.060(10) 0.040(10) -0.010(10)
C12 0.070(10) 0.09(2) 0.16(2) -0.060(10) -0.010(10) -0.010(10)
S1 0.057(4) 0.057(4) 0.082(8) 0.0000 0.0000 0.0000
F1 0.072(8) 0.058(7) 0.084(7) 0.009(5) -0.014(5) -0.019(5)
F2 0.082(9) 0.082(9) 0.040(10) 0.0000 0.0000 0.0000
F22 0.100(10) 0.100(10) 0.030(10) 0.0000 0.0000 0.0000
S2 0.072(5) 0.072(5) 0.092(6) 0.0000 0.0000 0.0000
F3 0.063(8) 0.061(8) 0.169(9) 0.031(8) -0.019(8) -0.018(5)
F4 0.120(10) 0.120(10) 0.070(10) 0.0000 0.0000 0.0000
F42 0.16(2) 0.16(2) 0.050(10) 0.0000 0.0000 0.0000

loop_
_atom_site_label
_atom_site_type_symbol
_atom_site_thermal_displace_type
_atom_site_fract_x
_atom_site_fract_y
_atom_site_fract_z
_atom_site_occupancy
_atom_site_U_iso_or_equiv
Cs Cs Uani 0.25000 0.75000 0.74786(7) 1.000 0.0552(5)
O1 O Uani 0.2364(6) 0.5082(6) 0.7296(6) 1.000 0.084(4)
O2 O Uani 0.2304(9) 0.5916(8) 0.8683(5) 1.000 0.095(5)
O3 O Uani 0.0572(7) 0.7104(8) 0.8688(5) 1.000 0.092(5)
O4 O Uani 0.0163(7) 0.8593(7) 0.7682(6) 1.000 0.100(5)
O5 O Uani 0.0920(8) 0.8177(8) 0.6317(6) 1.000 0.094(5)
O6 O Uani 0.1212(8) 0.6088(8) 0.6293(5) 1.000 0.085(4)
C1 C Uani 0.2300(10) 0.4520(10) 0.7900(10) 1.000 0.100(8)
C2 C Uani 0.2810(10) 0.5030(10) 0.8458(9) 1.000 0.100(8)
C3 C Uani 0.1480(10) 0.5710(10) 0.9081(9) 1.000 0.110(10)
C4 C Uani 0.1010(10) 0.669(2) 0.9275(8) 1.000 0.117(11)
C5 C Uani 0.0130(10) 0.8010(10) 0.8857(9) 1.000 0.103(10)
C6 C Uani -0.0470(10) 0.8360(10) 0.8270(10) 1.000 0.103(8)
C7 C Uani -0.0340(10) 0.8860(10) 0.7060(10) 1.000 0.123(8)
C8 C Uani 0.0370(10) 0.9030(10) 0.6500(10) 1.000 0.123(8)
C9 C Uani 0.0360(10) 0.7520(10) 0.5914(8) 1.000 0.093(8)
C10 C Uani 0.1000(10) 0.6680(10) 0.5718(8) 1.000 0.090(8)
C11 C Uani 0.1830(10) 0.5300(10) 0.6111(9) 1.000 0.113(10)
C12 C Uani 0.1900(10) 0.4630(10) 0.6720(10) 1.000 0.107(10)
S1 S Uani 0.25000 0.25000 0.9860(4) 1.000 0.065(3)
F1 F Uani 0.3246(6) 0.3397(7) 0.9873(4) 0.833 0.071(4)
F2 F Uani 0.25000 0.25000 0.9046(8) 0.833 0.068(5)
F22 F Uani 0.25000 0.25000 1.0678(8) 0.833 0.077(6)
S2 S Uani 0.25000 0.25000 0.5015(5) 1.000 0.079(3)
F3 F Uani 0.3199(7) 0.3432(7) 0.5007(6) 0.833 0.098(5)
F4 F Uani 0.25000 0.25000 0.5810(10) 0.833 0.103(6)
F42 F Uani 0.25000 0.25000 0.4216(9) 0.833 0.123(10)
HSA H Uiso 0.0860(10) 0.9540(10) 0.6660(10) 1.000 0.1000
H1A H Uiso 0.1590(10) 0.4440(10) 0.8030(10) 1.000 0.1000
H1B H Uiso 0.2600(10) 0.3850(10) 0.7810(10) 1.000 0.1000
HLLB H Uiso 0.2510(10) 0.5540(10) 0.6013(9) 1.000 0.1000
H2A H Uiso 0.3480(10) 0.5220(10) 0.8284(9) 1.000 0.1000
H2B H Uiso 0.2890(10) 0.4570(10) 0.8856(9) 1.000 0.1000
H3A H Uiso 0.0980(10) 0.5340(10) 0.8802(9) 1.000 0.1000
H3B H Uiso 0.1660(10) 0.5320(10) 0.9495(9) 1.000 0.1000
H4A H Uiso 0.1550(10) 0.712(2) 0.9448(8) 1.000 0.1000
H4B H Uiso 0.0500(10) 0.660(2) 0.9645(8) 1.000 0.1000
H5A H Uiso -0.0320(10) 0.7910(10) 0.9261(9) 1.000 0.1000
H5B H Uiso 0.0640(10) 0.8520(10) 0.8971(9) 1.000 0.1000
H6A H Uiso -0.0870(10) 0.8960(10) 0.8390(10) 1.000 0.1000
H6B H Uiso -0.0920(10) 0.7800(10) 0.8130(10) 1.000 0.1000
H7A H Uiso -0.0780(10) 0.8310(10) 0.6910(10) 1.000 0.1000
H7B H Uiso -0.0740(10) 0.9470(10) 0.7140(10) 1.000 0.1000
H8B H Uiso 0.0010(10) 0.9300(10) 0.6090(10) 1.000 0.1000
H9A H Uiso -0.0190(10) 0.7250(10) 0.6200(8) 1.000 0.1000
H9B H Uiso 0.0080(10) 0.7860(10) 0.5501(8) 1.000 0.1000
H10A H Uiso 0.1630(10) 0.6960(10) 0.5524(8) 1.000 0.1000
H10B H Uiso 0.0670(10) 0.6260(10) 0.5361(8) 1.000 0.1000
H11A H Uiso 0.1560(10) 0.4940(10) 0.5700(9) 1.000 0.1000
H12A H Uiso 0.2260(10) 0.4000(10) 0.6600(10) 1.000 0.1000
H12B H Uiso 0.1200(10) 0.4460(10) 0.6850(10) 1.000 0.1000

loop_
_atom_type_symbol
_atom_type_description
_atom_type_scat_dispersion_real
_atom_type_scat_dispersion_imag
_atom_type_scat_source
C C 0.0033 0.0016 ' International Tables Vol C Tables 4.2.6.8 and 6.1.1.4'
H H 0.0000 0.0000 ' International Tables Vol C Tables 4.2.6.8 and 6.1.1.4'
Cs Cs -0.3680 2.1192 ' International Tables Vol C Tables 4.2.6.8 and 6.1.1.4'
F F 0.0171 0.0103 ' International Tables Vol C Tables 4.2.6.8 and 6.1.1.4'
O O 0.0106 0.0060 ' International Tables Vol C Tables 4.2.6.8 and 6.1.1.4'
S S 0.1246 0.1234 ' International Tables Vol C Tables 4.2.6.8 and 6.1.1.4'

loop_
_geom_angle_atom_site_label_1
_geom_angle_atom_site_label_2
_geom_angle_atom_site_label_3
_geom_angle
_geom_angle_site_symmetry_1
_geom_angle_site_symmetry_3
_geom_angle_publ_flag
O1 Cs O2 53.7(3) . . yes
O1 Cs O5 99.7(3) . . yes
O1 Cs O1 167.6(3) . 3_565 yes
O1 Cs O2 138.7(3) . 3_565 yes
O1 Cs O5 71.4(3) . 3_565 yes
O2 Cs O5 130.4(3) . . yes
O1 Cs O2 138.7(3) 3_565 . yes
O2 Cs O2 85.2(3) . 3_565 yes
O2 Cs O5 112.3(3) . 3_565 yes
O1 Cs O5 71.4(3) 3_565 . yes
O2 Cs O5 112.3(3) 3_565 . yes
O5 Cs O5 91.5(3) . 3_565 yes
O1 Cs O2 53.7(3) 3_565 3_565 yes
O1 Cs O5 99.7(3) 3_565 3_565 yes
O2 Cs O5 130.4(3) 3_565 3_565 yes
F1 S1 F22 89.1(4) 3_555 . yes
F1 S1 F22 89.1(4) 4_555 . yes
F1 S1 F1 90.0(4) 2_555 3_555 yes
F1 S1 F1 178.2(7) 2_555 4_555 yes
F1 S1 F1 90.0(4) 3_555 4_555 yes
F1 S1 F2 90.9(4) 2_555 . yes
F1 S1 F2 90.9(4) . . yes
F1 S1 F22 89.1(4) . . yes
F1 S1 F1 90.0(4) . 2_555 yes
F1 S1 F1 178.2(7) . 3_555 yes
F1 S1 F1 90.0(4) . 4_555 yes
F2 S1 F22 179.98(3) . . yes
F1 S1 F22 89.1(4) 2_555 . yes
F1 S1 F2 90.9(4) 3_555 . yes
F1 S1 F2 90.9(4) 4_555 . yes
F3 S2 F4 90.6(6) . . yes
F3 S2 F42 89.4(6) 4_555 . yes
F3 S2 F3 90.0(5) 2_555 3_555 yes
F3 S2 F3 178.9(9) 2_555 4_555 yes
F3 S2 F3 90.0(5) 3_555 4_555 yes
F3 S2 F4 90.6(6) 3_555 . yes
F3 S2 F42 89.4(6) . . yes
F3 S2 F3 90.0(5) . 2_555 yes
F3 S2 F3 178.9(9) . 3_555 yes
F3 S2 F3 90.0(5) . 4_555 yes
F4 S2 F42 180.00 . . yes
F3 S2 F4 90.6(6) 2_555 . yes
F3 S2 F42 89.4(6) 3_555 . yes
F3 S2 F4 90.6(6) 4_555 . yes
F3 S2 F42 89.4(6) 2_555 . yes
C1 O1 C12 113.7(10) . . yes
Cs O1 C1 116.7(8) . . yes
Cs O1 C12 122.4(8) . . yes
Cs O2 C3 127.9(9) . . yes
Cs O2 C2 107.1(8) . . yes
C2 O2 C3 112.5(11) . . yes
C4 O3 C5 109.7(14) . . yes
C6 O4 C7 116.0(11) . . yes
C8 O5 C9 111.8(11) . . yes
Cs O5 C8 113.5(9) . . yes
Cs O5 C9 124.5(8) . . yes
C10 O6 C11 110.7(11) . . yes
O1 C1 C2 109.9(11) . . yes
O2 C2 C1 113.2(12) . . yes
O2 C3 C4 107.5(12) . . yes
O3 C4 C3 108.8(14) . . yes
O3 C5 C6 109.3(13) . . yes
O4 C6 C5 110.7(11) . . yes
O4 C7 C8 110.9(12) . . yes
O5 C8 C7 113.7(12) . . yes
O5 C9 C10 108.3(11) . . yes
O6 C10 C9 110.5(12) . . yes
O6 C11 C12 107.3(13) . . yes
O1 C12 C11 113.2(11) . . yes
C2 C1 H1A 108.4(19) . . no
C2 C1 H1B 111.3(17) . . no
O1 C1 H1A 109.3(17) . . no
O1 C1 H1B 108.4(19) . . no
H1A C1 H1B 109.5(17) . . no
H2A C2 H2B 108.9(18) . . no
O2 C2 H2B 109.3(16) . . no
O2 C2 H2A 108.6(14) . . no
C1 C2 H2A 107.2(18) . . no
C1 C2 H2B 109.6(15) . . no
O2 C3 H3B 111.4(14) . . no
O2 C3 H3A 109.8(17) . . no
C4 C3 H3B 111.3(17) . . no
H3A C3 H3B 110.0(18) . . no
C4 C3 H3A 106.8(14) . . no
C3 C4 H4A 106.8(19) . . no
C3 C4 H4B 111(3) . . no
O3 C4 H4A 111(2) . . no
O3 C4 H4B 110.1(16) . . no
H4A C4 H4B 109(2) . . no
H5A C5 H5B 110(2) . . no
O3 C5 H5B 111.1(14) . . no
O3 C5 H5A 109.0(14) . . no
C6 C5 H5A 108.5(15) . . no
C6 C5 H5B 109.2(16) . . no
C5 C6 H6B 107.4(16) . . no
C5 C6 H6A 112.0(19) . . no
O4 C6 H6A 108.9(16) . . no
O4 C6 H6B 107.6(18) . . no
H6A C6 H6B 110.2(17) . . no
O4 C7 H7B 109.4(19) . . no
O4 C7 H7A 110.1(17) . . no
H7A C7 H7B 109.8(17) . . no
C8 C7 H7A 106.8(19) . . no
C8 C7 H7B 109.9(17) . . no
O5 C8 HSA 106.9(14) . . no
C7 C8 H8B 109.3(15) . . no
O5 C8 H8B 110.5(18) . . no
C7 C8 HSA 107.9(19) . . no
HSA C8 H8B 108.5(18) . . no
C10 C9 H9B 111.5(16) . . no
O5 C9 H9A 108.7(16) . . no
O5 C9 H9B 111.3(14) . . no
C10 C9 H9A 107.4(14) . . no
H9A C9 H9B 109.6(17) . . no
O6 C10 H10B 108.8(14) . . no
O6 C10 H10A 110.0(15) . . no
H10A C10 H10B 109.2(19) . . no
C9 C10 H10A 107.7(14) . . no
C9 C10 H10B 110.7(15) . . no
O6 C11 HLLB 110.6(14) . . no
C12 C11 H11A 111.2(15) . . no
O6 C11 H11A 110.7(15) . . no
C12 C11 HLLB 107.0(16) . . no
HLLB C11 H11A 110(2) . . no
H12A C12 H12B 108.6(17) . . no
O1 C12 H12A 109.4(16) . . no
O1 C12 H12B 108.3(19) . . no
C11 C12 H12A 111.0(19) . . no
C11 C12 H12B 106.2(16) . . no

loop_
_geom_bond_atom_site_label_1
_geom_bond_atom_site_label_2
_geom_bond_distance
_geom_bond_site_symmetry_2
_geom_bond_publ_flag
Cs O1 3.290(8) . yes
Cs O2 3.185(10) . yes
Cs O5 3.241(11) . yes
Cs O1 3.290(8) 3_565 yes
Cs O2 3.185(10) 3_565 yes
Cs O5 3.241(11) 3_565 yes
S1 F1 1.576(9) 3_555 yes
S1 F1 1.576(9) 4_555 yes
S1 F2 1.585(17) . yes
S1 F22 1.593(17) . yes
S1 F1 1.576(9) . yes
S1 F1 1.576(9) 2_555 yes
S2 F3 1.573(9) . yes
S2 F4 1.55(2) . yes
S2 F42 1.56(2) . yes
S2 F3 1.573(9) 2_555 yes
S2 F3 1.573(9) 3_555 yes
S2 F3 1.573(9) 4_555 yes
O1 C12 1.42(2) . yes
O1 C1 1.40(2) . yes
O2 C2 1.446(18) . yes
O2 C3 1.384(19) . yes
O3 C4 1.40(2) . yes
O3 C5 1.400(17) . yes
O4 C7 1.44(2) . yes
O4 C6 1.46(2) . yes
O5 C9 1.405(18) . yes
O5 C8 1.416(18) . yes
O6 C10 1.405(18) . yes
O6 C11 1.398(17) . yes
C1 C2 1.46(2) . no
C3 C4 1.52(3) . no
C5 C6 1.48(2) . no
C7 C8 1.47(2) . no
C9 C10 1.476(19) . no
C11 C12 1.49(2) . no
C1 H1A 1.00(2) . no
C1 H1B 1.007(19) . no
C2 H2B 1.00(2) . no
C2 H2A 1.00(2) . no
C3 H3A 1.00(2) . no
C3 H3B 0.99(2) . no
C4 H4B 1.00(2) . no
C4 H4A 0.99(3) . no
C5 H5A 1.00(2) . no
C5 H5B 0.999(19) . no
C6 H6A 1.00(2) . no
C6 H6B 1.01(2) . no
C7 H7B 0.997(19) . no
C7 H7A 1.00(2) . no
C8 HSA 1.01(2) . no
C8 H8B 1.00(2) . no
C9 H9A 1.00(2) . no
C9 H9B 1.00(2) . no
C10 H10A 1.01(2) . no
C10 H10B 1.00(2) . no
C11 HLLB 0.992(19) . no
C11 H11A 1.01(2) . no
C12 H12B 1.01(2) . no
C12 H12A 1.01(2) . no

loop_
_geom_torsion_atom_site_label_1
_geom_torsion_atom_site_label_2
_geom_torsion_atom_site_label_3
_geom_torsion_atom_site_label_4
_geom_torsion
_geom_torsion_site_symmetry_1
_geom_torsion_publ_flag
O2 Cs O1 C1 -1.2(8) . no
O2 Cs O1 C12 147.3(10) . no
O5 Cs O1 C1 -134.9(8) . no
O5 Cs O1 C12 13.6(9) . no
O2 Cs O1 C1 5.9(9) 3_565 no
O2 Cs O1 C12 154.4(9) 3_565 no
O5 Cs O1 C1 136.8(8) 3_565 no
O5 Cs O1 C12 -74.7(9) 3_565 no
O1 Cs O2 C2 31.9(7) . no
O1 Cs O2 C3 -106.4(11) . no
O5 Cs O2 C2 101.3(9) . no
O5 Cs O2 C3 -37.0(12) . no
O1 Cs O2 C2 -149.1(7) 3_565 no
O1 Cs O2 C3 72.6(12) 3_565 no
O2 Cs O2 C2 -143.4(8) 3_565 no
O2 Cs O2 C3 78.4(11) 3_565 no
O5 Cs O2 C2 -11.4(9) 3_565 no
O5 Cs O2 C3 -149.7(10) 3_565 no
O1 Cs O5 C8 144.8(9) . no
O1 Cs O5 C9 2.5(10) . no
O2 Cs O5 C8 94.8(9) . no
O2 Cs O5 C9 -47.4(11) . no
O1 Cs O5 C8 -44.1(9) 3_565 no
O1 Cs O5 C9 173.6(11) 3_565 no
O2 Cs O5 C8 -8.5(9) 3_565 no
O2 Cs O5 C9 -150.7(10) 3_565 no
O5 Cs O5 C8 -143.8(9) 3_565 no
O5 Cs O5 C9 73.9(10) 3_565 no
Cs O1 C1 C2 -29.9(13) . no
C12 O1 C1 C2 178.9(11) . no
Cs O1 C12 C11 21.4(15) . no
C1 O1 C12 C11 170.8(11) . no
Cs O2 C2 C1 -69.5(13) . no
C3 O2 C2 C1 75.8(16) . no
Cs O2 C3 C4 -42.8(16) . no
C2 O2 C3 C4 -179.2(12) . no
C5 O3 C4 C3 179.8(11) . no
C4 O3 C5 C6 -170.6(12) . no
C7 O4 C6 C5 174.8(11) . no
C6 O4 C7 C8 -177.3(11) . no
Cs O5 C8 C7 -69.6(13) . no
C9 O5 C8 C7 77.5(17) . no
Cs O5 C9 C10 -40.0(15) . no
C8 O5 C9 C10 177.2(13) . no
C11 O6 C10 C9 -179.1(11) . no
C10 O6 C11 C12 -171.9(11) . no
O1 C1 C2 O2 69.8(15) . no
O2 C3 C4 O3 71.0(15) . no
O3 C5 C6 O4 -65.8(14) . no
O4 C7 C8 O5 63.4(16) . no
O5 C9 C10 O6 69.9(14) . no
O6 C11 C12 O1 -64.3(14) . no
